data_4340351
loop_
_publ_author_name
'Wu, Shijun'
'Kowalski, Piotr M.'
'Yu, Na'
'Malcherek, Thomas'
'Depmeier, Wulf'
'Bosbach, Dirk'
'Wang, Shuao'
'Suleimanov, Evgeny V.'
'Albrecht-Schmitt, Thomas E'
'Alekseev, Evgeny V.'

_publ_section_title
;
 Highly Distorted Uranyl Ion Coordination and One/Two-Dimensional
 Structural Relationship in the Ba2[UO2(TO4)2] (T = P, As) System: An
 Experimental and Computational Study.
;
_journal_issue 14
_journal_name_full 'Inorganic chemistry'
_journal_page_first 7650
_journal_page_last 7660
_journal_paper_doi 10.1021/ic500965v
_journal_volume 53
_journal_year 2014
_chemical_formula_moiety Ba2(UO2)(PO4)2
_chemical_formula_sum 'Ba2 O10 P2 U'
_chemical_formula_weight 734.63
_chemical_melting_point ?
_chemical_name_common 'Barium uranyl phosphate'
_chemical_name_systematic
; 
 ? 
;
_space_group_IT_number 2
_symmetry_cell_setting triclinic
_symmetry_space_group_name_Hall '-P 1'
_symmetry_space_group_name_H-M 'P -1'
_atom_sites_solution_hydrogens none
_atom_sites_solution_primary direct
_atom_sites_solution_secondary difmap
_audit_creation_method SHELXL-97
_cell_angle_alpha 104.55(3)
_cell_angle_beta 93.87(2)
_cell_angle_gamma 112.13(3)
_cell_formula_units_Z 2
_cell_length_a 6.774(2)
_cell_length_b 8.634(3)
_cell_length_c 9.030(4)
_cell_measurement_reflns_used 2307
_cell_measurement_temperature 293(2)
_cell_measurement_theta_max 28.28
_cell_measurement_theta_min 2.37
_cell_volume 465.7(3)
_computing_cell_refinement postref
_computing_data_collection 'Nonius Collect'
_computing_data_reduction Eva114/EVALCCD'
_computing_structure_refinement 'SHELXL-97 (Sheldrick, 1997)'
_computing_structure_solution WINGX/Sir92
_diffrn_ambient_temperature 293(2)
_diffrn_measured_fraction_theta_full 0.998
_diffrn_measured_fraction_theta_max 0.998
_diffrn_radiation_monochromator graphite
_diffrn_radiation_source 'fine-focus sealed tube'
_diffrn_radiation_type MoK\a
_diffrn_radiation_wavelength 0.71073
_diffrn_reflns_av_R_equivalents 0.0268
_diffrn_reflns_av_sigmaI/netI 0.0127
_diffrn_reflns_limit_h_max 9
_diffrn_reflns_limit_h_min -9
_diffrn_reflns_limit_k_max 11
_diffrn_reflns_limit_k_min -11
_diffrn_reflns_limit_l_max 12
_diffrn_reflns_limit_l_min -12
_diffrn_reflns_number 24059
_diffrn_reflns_theta_full 28.28
_diffrn_reflns_theta_max 28.28
_diffrn_reflns_theta_min 2.37
_exptl_absorpt_coefficient_mu 26.086
_exptl_absorpt_correction_T_max 0.009
_exptl_absorpt_correction_T_min 0.001
_exptl_absorpt_correction_type numerical
_exptl_absorpt_process_details sadabs
_exptl_crystal_colour green
_exptl_crystal_density_diffrn 5.239
_exptl_crystal_density_method 'not measured'
_exptl_crystal_description Prism
_exptl_crystal_F_000 628
_exptl_crystal_size_max 0.51
_exptl_crystal_size_mid 0.23
_exptl_crystal_size_min 0.18
_refine_diff_density_max 6.351
_refine_diff_density_min -2.908
_refine_diff_density_rms 0.665
_refine_ls_extinction_method none
_refine_ls_goodness_of_fit_ref 1.367
_refine_ls_hydrogen_treatment none
_refine_ls_matrix_type full
_refine_ls_number_parameters 136
_refine_ls_number_reflns 2304
_refine_ls_number_restraints 0
_refine_ls_restrained_S_all 1.367
_refine_ls_R_factor_all 0.0406
_refine_ls_R_factor_gt 0.0398
_refine_ls_shift/su_max 0.002
_refine_ls_shift/su_mean 0.000
_refine_ls_structure_factor_coef Fsqd
_refine_ls_weighting_details 'calc w=1/[\s^2^(Fo^2^)+(0.1000P)^2^+0.0000P] where P=(Fo^2^+2Fc^2^)/3'
_refine_ls_weighting_scheme calc
_refine_ls_wR_factor_gt 0.1427
_refine_ls_wR_factor_ref 0.1442
_reflns_number_gt 2252
_reflns_number_total 2304
_reflns_threshold_expression >2sigma(I)
_cod_data_source_file ic500965v_si_002.cif
_cod_data_source_block shelxl
_cod_depositor_comments
;
The following automatic conversions were performed:

'_chemical_melting_point' value 'n/a' was changed to '?' - the value
is undefined or not given.

'_symmetry_cell_setting' value
'Triclinic' changed to 'triclinic' according to
/usr/data/users/saulius/crontab/automatic-downloads/rss-feeds/ACS/lib/dictionaries/cif_core.dic
dictionary named 'cif_core.dic' version 2.4.2 from 2011-04-26.

Automatic conversion script
Id: cif_fix_values 2281 2013-09-26 08:29:07Z andrius 

 Adding full bibliography for 4340349--4340351.cif.
;
_cod_database_code 4340351

loop_
_symmetry_equiv_pos_as_xyz
'x, y, z'
'-x, -y, -z'

loop_
_atom_site_label
_atom_site_type_symbol
_atom_site_fract_x
_atom_site_fract_y
_atom_site_fract_z
_atom_site_U_iso_or_equiv
_atom_site_adp_type
_atom_site_occupancy
_atom_site_symmetry_multiplicity
_atom_site_calc_flag
U1 U -0.004423(4) 0.746768(3) 0.780899(4) 0.01329(1) Uani 1 1 d
Ba1 Ba -0.342537(7) 1.048809(6) 0.762912(6) 0.01190(1) Uani 1 1 d
Ba2 Ba 0.313868(7) 0.418048(6) 0.703377(7) 0.01631(1) Uani 1 1 d
P1 P -0.28198(3) 1.31179(3) 0.53297(3) 0.01028(6) Uani 1 1 d
P2 P -0.30070(3) 0.81680(3) 1.03024(3) 0.01230(6) Uani 1 1 d
O1 O -0.50902(9) 1.18880(9) 0.54110(8) 0.01789(19) Uani 1 1 d
O2 O -0.25556(9) 1.28451(8) 0.35981(8) 0.01578(17) Uani 1 1 d
O3 O -0.26000(9) 1.50422(7) 0.59421(8) 0.01413(17) Uani 1 1 d
O4 O -0.11069(9) 1.28212(8) 0.62335(8) 0.01838(19) Uani 1 1 d
O5 O -0.34610(10) 0.74280(7) 0.85073(8) 0.01689(18) Uani 1 1 d
O6 O -0.29247(9) 1.00532(7) 1.07220(8) 0.01496(18) Uani 1 1 d
O7 O -0.05888(10) 0.87061(8) 0.66692(10) 0.0235(2) Uani 1 1 d
O8 O -0.47693(12) 0.70912(9) 1.10201(9) 0.0274(2) Uani 1 1 d
O9 O 0.06684(11) 0.61682(9) 0.87938(9) 0.0251(2) Uani 1 1 d
O10 O -0.07760(10) 0.82372(10) 1.08107(11) 0.0397(3) Uani 1 1 d

loop_
_atom_site_aniso_label
_atom_site_aniso_U_11
_atom_site_aniso_U_22
_atom_site_aniso_U_33
_atom_site_aniso_U_23
_atom_site_aniso_U_13
_atom_site_aniso_U_12
U1 0.00990(1) 0.01212(1) 0.01578(1) 0.00140(1) 0.00031(1) 0.00439(1)
Ba1 0.01106(2) 0.01305(2) 0.01259(2) 0.00535(2) 0.00086(2) 0.00524(1)
Ba2 0.00959(2) 0.01581(2) 0.02620(2) 0.01139(2) 0.00187(2) 0.00501(1)
P1 0.00808(7) 0.01144(7) 0.00800(8) 0.00125(7) 0.00094(6) 0.00158(5)
P2 0.01219(7) 0.01312(7) 0.01076(9) 0.00090(7) 0.00136(7) 0.00609(5)
O1 0.0079(2) 0.0234(3) 0.0153(3) 0.0027(2) 0.0028(2) 0.00063(19)
O2 0.0188(2) 0.0219(2) 0.0116(2) 0.0074(2) 0.0085(2) 0.01116(17)
O3 0.0171(2) 0.0098(2) 0.0135(3) 0.0044(2) 0.0032(2) 0.00267(17)
O4 0.0136(2) 0.0228(2) 0.0204(3) 0.0115(2) -0.0003(2) 0.00650(17)
O5 0.0257(2) 0.0133(2) 0.0135(3) 0.0027(2) 0.0045(2) 0.01063(17)
O6 0.0141(2) 0.0110(2) 0.0161(3) 0.0033(2) -0.0008(2) 0.00232(17)
O7 0.0217(2) 0.0161(2) 0.0366(4) 0.0099(2) 0.0029(3) 0.01086(17)
O8 0.0466(3) 0.0189(2) 0.0256(3) 0.0117(2) 0.0182(3) 0.0178(2)
O9 0.0272(3) 0.0219(3) 0.0173(3) 0.0022(3) 0.0092(3) 0.0021(2)
O10 0.0274(3) 0.0443(3) 0.0381(5) -0.0153(4) -0.0174(3) 0.0262(2)

loop_
_atom_type_symbol
_atom_type_description
_atom_type_scat_dispersion_real
_atom_type_scat_dispersion_imag
_atom_type_scat_source
O O 0.0106 0.0060 'International Tables Vol C Tables 4.2.6.8 and 6.1.1.4'
P P 0.1023 0.0942 'International Tables Vol C Tables 4.2.6.8 and 6.1.1.4'
Ba Ba -0.3244 2.2819 'International Tables Vol C Tables 4.2.6.8 and 6.1.1.4'
U U -9.6767 9.6646 'International Tables Vol C Tables 4.2.6.8 and 6.1.1.4'

loop_
_geom_angle_atom_site_label_1
_geom_angle_atom_site_label_2
_geom_angle_atom_site_label_3
_geom_angle
_geom_angle_site_symmetry_1
_geom_angle_site_symmetry_3
O9 U1 O7 173.67(4) . .
O9 U1 O2 83.58(4) . 2_576
O7 U1 O2 90.22(4) . 2_576
O9 U1 O3 92.59(4) . 1_545
O7 U1 O3 85.93(4) . 1_545
O2 U1 O3 88.48(4) 2_576 1_545
O9 U1 O6 90.82(4) . 2_577
O7 U1 O6 89.46(4) . 2_577
O2 U1 O6 80.79(4) 2_576 2_577
O3 U1 O6 168.31(3) 1_545 2_577
O9 U1 O5 106.01(4) . .
O7 U1 O5 79.66(4) . .
O2 U1 O5 162.47(2) 2_576 .
O3 U1 O5 76.65(4) 1_545 .
O6 U1 O5 113.09(4) 2_577 .
O9 U1 O10 70.15(4) . .
O7 U1 O10 115.91(4) . .
O2 U1 O10 141.70(3) 2_576 .
O3 U1 O10 119.17(4) 1_545 .
O6 U1 O10 72.49(4) 2_577 .
O5 U1 O10 55.65(3) . .
O9 U1 P2 90.57(4) . .
O7 U1 P2 95.75(4) . .
O2 U1 P2 169.840(16) 2_576 .
O3 U1 P2 100.11(4) 1_545 .
O6 U1 P2 91.03(4) 2_577 .
O5 U1 P2 27.69(2) . .
O10 U1 P2 28.31(2) . .
O9 U1 Ba1 147.44(3) . .
O7 U1 Ba1 38.89(3) . .
O2 U1 Ba1 128.50(3) 2_576 .
O3 U1 Ba1 93.57(3) 1_545 .
O6 U1 Ba1 89.54(3) 2_577 .
O5 U1 Ba1 45.14(3) . .
O10 U1 Ba1 78.97(3) . .
P2 U1 Ba1 56.87(2) . .
O9 U1 Ba2 42.77(3) . .
O7 U1 Ba2 130.93(3) . .
O2 U1 Ba2 43.52(3) 2_576 .
O3 U1 Ba2 78.89(3) 1_545 .
O6 U1 Ba2 96.20(4) 2_577 .
O5 U1 Ba2 138.79(3) . .
O10 U1 Ba2 112.23(3) . .
P2 U1 Ba2 132.64(2) . .
Ba1 U1 Ba2 168.520(7) . .
O9 U1 Ba1 57.50(3) . 2_577
O7 U1 Ba1 125.50(3) . 2_577
O2 U1 Ba1 101.69(3) 2_576 2_577
O3 U1 Ba1 146.35(3) 1_545 2_577
O6 U1 Ba1 42.31(3) 2_577 2_577
O5 U1 Ba1 95.83(3) . 2_577
O10 U1 Ba1 40.64(3) . 2_577
P2 U1 Ba1 68.15(3) . 2_577
Ba1 U1 Ba1 104.20(3) . 2_577
Ba2 U1 Ba1 86.64(3) . 2_577
O9 U1 Ba1 92.85(3) . 1_655
O7 U1 Ba1 83.33(3) . 1_655
O2 U1 Ba1 41.82(3) 2_576 1_655
O3 U1 Ba1 128.75(3) 1_545 1_655
O6 U1 Ba1 39.82(3) 2_577 1_655
O5 U1 Ba1 148.22(2) . 1_655
O10 U1 Ba1 110.53(3) . 1_655
P2 U1 Ba1 130.72(3) . 1_655
Ba1 U1 Ba1 107.77(3) . 1_655
Ba2 U1 Ba1 71.45(3) . 1_655
Ba1 U1 Ba1 72.74(3) 2_577 1_655
O4 Ba1 O10 75.77(4) . 2_577
O4 Ba1 O1 84.96(4) . 2_476
O10 Ba1 O1 123.10(3) 2_577 2_476
O4 Ba1 O8 88.11(4) . 2_477
O10 Ba1 O8 107.61(4) 2_577 2_477
O1 Ba1 O8 124.90(3) 2_476 2_477
O4 Ba1 O6 137.64(3) . 2_477
O10 Ba1 O6 121.62(4) 2_577 2_477
O1 Ba1 O6 108.66(4) 2_476 2_477
O8 Ba1 O6 50.81(3) 2_477 2_477
O4 Ba1 O6 135.02(3) . .
O10 Ba1 O6 63.98(3) 2_577 .
O1 Ba1 O6 133.42(3) 2_476 .
O8 Ba1 O6 85.77(4) 2_477 .
O6 Ba1 O6 61.26(3) 2_477 .
O4 Ba1 O7 85.14(3) . .
O10 Ba1 O7 58.93(4) 2_577 .
O1 Ba1 O7 66.58(3) 2_476 .
O8 Ba1 O7 166.112(19) 2_477 .
O6 Ba1 O7 137.21(3) 2_477 .
O6 Ba1 O7 90.45(3) . .
O4 Ba1 O5 140.43(3) . .
O10 Ba1 O5 78.98(4) 2_577 .
O1 Ba1 O5 83.89(4) 2_476 .
O8 Ba1 O5 128.77(3) 2_477 .
O6 Ba1 O5 81.77(3) 2_477 .
O6 Ba1 O5 50.61(3) . .
O7 Ba1 O5 55.64(3) . .
O4 Ba1 O1 52.46(3) . .
O10 Ba1 O1 127.15(3) 2_577 .
O1 Ba1 O1 67.45(4) 2_476 .
O8 Ba1 O1 65.37(4) 2_477 .
O6 Ba1 O1 94.93(3) 2_477 .
O6 Ba1 O1 150.81(2) . .
O7 Ba1 O1 118.61(3) . .
O5 Ba1 O1 148.55(3) . .
O4 Ba1 O2 131.58(3) . 2_476
O10 Ba1 O2 141.32(3) 2_577 2_476
O1 Ba1 O2 50.90(3) 2_476 2_476
O8 Ba1 O2 100.89(4) 2_477 2_476
O6 Ba1 O2 60.61(3) 2_477 2_476
O6 Ba1 O2 93.28(4) . 2_476
O7 Ba1 O2 92.66(4) . 2_476
O5 Ba1 O2 62.74(3) . 2_476
O1 Ba1 O2 88.29(4) . 2_476
O4 Ba1 P1 25.78(2) . .
O10 Ba1 P1 100.71(4) 2_577 .
O1 Ba1 P1 76.46(4) 2_476 .
O8 Ba1 P1 74.26(3) 2_477 .
O6 Ba1 P1 116.88(3) 2_477 .
O6 Ba1 P1 150.07(2) . .
O7 Ba1 P1 103.58(3) . .
O5 Ba1 P1 156.301(18) . .
O1 Ba1 P1 26.778(18) . .
O2 Ba1 P1 111.98(3) 2_476 .
O4 Ba1 P1 106.59(4) . 2_476
O10 Ba1 P1 140.43(3) 2_577 2_476
O1 Ba1 P1 25.13(2) 2_476 2_476
O8 Ba1 P1 111.93(3) 2_477 2_476
O6 Ba1 P1 83.94(4) 2_477 2_476
O6 Ba1 P1 117.00(3) . 2_476
O7 Ba1 P1 81.67(3) . 2_476
O5 Ba1 P1 75.41(3) . 2_476
O1 Ba1 P1 73.14(3) . 2_476
O2 Ba1 P1 26.28(2) 2_476 2_476
P1 Ba1 P1 91.41(4) . 2_476
O4 Ba2 O8 116.59(3) 1_545 2_567
O4 Ba2 O5 139.11(3) 1_545 1_655
O8 Ba2 O5 87.33(4) 2_567 1_655
O4 Ba2 O1 111.17(4) 1_545 1_645
O8 Ba2 O1 69.33(4) 2_567 1_645
O5 Ba2 O1 108.17(4) 1_655 1_645
O4 Ba2 O2 80.19(4) 1_545 2_576
O8 Ba2 O2 148.98(3) 2_567 2_576
O5 Ba2 O2 65.45(3) 1_655 2_576
O1 Ba2 O2 131.53(3) 1_645 2_576
O4 Ba2 O3 78.45(3) 1_545 2_576
O8 Ba2 O3 153.66(3) 2_567 2_576
O5 Ba2 O3 94.25(4) 1_655 2_576
O1 Ba2 O3 85.30(4) 1_645 2_576
O2 Ba2 O3 49.70(3) 2_576 2_576
O4 Ba2 O3 146.60(3) 1_545 1_645
O8 Ba2 O3 85.32(3) 2_567 1_645
O5 Ba2 O3 60.90(3) 1_655 1_645
O1 Ba2 O3 50.67(3) 1_645 1_645
O2 Ba2 O3 93.41(3) 2_576 1_645
O3 Ba2 O3 72.73(3) 2_576 1_645
O4 Ba2 O9 62.12(4) 1_545 .
O8 Ba2 O9 108.38(4) 2_567 .
O5 Ba2 O9 79.50(4) 1_655 .
O1 Ba2 O9 171.599(18) 1_645 .
O2 Ba2 O9 54.32(3) 2_576 .
O3 Ba2 O9 97.74(3) 2_576 .
O3 Ba2 O9 137.72(3) 1_645 .
O4 Ba2 O10 68.32(3) 1_545 2_567
O8 Ba2 O10 49.57(3) 2_567 2_567
O5 Ba2 O10 118.04(4) 1_655 2_567
O1 Ba2 O10 96.24(3) 1_645 2_567
O2 Ba2 O10 130.26(3) 2_576 2_567
O3 Ba2 O10 144.95(3) 2_576 2_567
O3 Ba2 O10 133.52(3) 1_645 2_567
O9 Ba2 O10 76.76(3) . 2_567
O4 Ba2 P2 93.33(3) 1_545 2_567
O8 Ba2 P2 23.83(2) 2_567 2_567
O5 Ba2 P2 103.14(4) 1_655 2_567
O1 Ba2 P2 81.46(3) 1_645 2_567
O2 Ba2 P2 146.60(2) 2_576 2_567
O3 Ba2 P2 160.727(16) 2_576 2_567
O3 Ba2 P2 108.52(3) 1_645 2_567
O9 Ba2 P2 93.60(3) . 2_567
O10 Ba2 P2 25.742(19) 2_567 2_567
O4 Ba2 P1 132.34(3) 1_545 1_645
O8 Ba2 P1 73.92(3) 2_567 1_645
O5 Ba2 P1 84.32(4) 1_655 1_645
O1 Ba2 P1 24.796(18) 1_645 1_645
O2 Ba2 P1 115.36(3) 2_576 1_645
O3 Ba2 P1 80.07(3) 2_576 1_645
O3 Ba2 P1 26.034(18) 1_645 1_645
O9 Ba2 P1 163.483(16) . 1_645
O10 Ba2 P1 114.33(3) 2_567 1_645
P2 Ba2 P1 93.29(3) 2_567 1_645
O4 Ba2 P1 82.53(3) 1_545 2_576
O8 Ba2 P1 160.752(18) 2_567 2_576
O5 Ba2 P1 75.64(3) 1_655 2_576
O1 Ba2 P1 107.21(3) 1_645 2_576
O2 Ba2 P1 25.084(18) 2_576 2_576
O3 Ba2 P1 25.306(19) 2_576 2_576
O3 Ba2 P1 78.64(3) 1_645 2_576
O9 Ba2 P1 77.65(3) . 2_576
O10 Ba2 P1 147.78(2) 2_567 2_576
P2 Ba2 P1 171.252(7) 2_567 2_576
P1 Ba2 P1 95.19(3) 1_645 2_576
O4 P1 O1 111.29(5) . .
O4 P1 O2 110.65(5) . .
O1 P1 O2 109.24(5) . .
O4 P1 O3 111.70(5) . .
O1 P1 O3 108.58(5) . .
O2 P1 O3 105.16(5) . .
O4 P1 Ba1 50.97(3) . .
O1 P1 Ba1 60.59(4) . .
O2 P1 Ba1 131.87(4) . .
O3 P1 Ba1 122.87(4) . .
O4 P1 Ba1 117.07(4) . 2_476
O1 P1 Ba1 52.02(4) . 2_476
O2 P1 Ba1 58.73(4) . 2_476
O3 P1 Ba1 131.22(4) . 2_476
Ba1 P1 Ba1 88.59(4) . 2_476
O4 P1 Ba2 122.72(4) . 1_465
O1 P1 Ba2 51.44(4) . 1_465
O2 P1 Ba2 126.62(3) . 1_465
O3 P1 Ba2 57.61(4) . 1_465
Ba1 P1 Ba2 85.86(3) . 1_465
Ba1 P1 Ba2 93.46(3) 2_476 1_465
O4 P1 Ba2 138.69(3) . 2_576
O1 P1 Ba2 110.00(4) . 2_576
O2 P1 Ba2 52.87(4) . 2_576
O3 P1 Ba2 54.27(4) . 2_576
Ba1 P1 Ba2 169.806(9) . 2_576
Ba1 P1 Ba2 87.89(3) 2_476 2_576
Ba2 P1 Ba2 84.81(3) 1_465 2_576
O8 P2 O10 114.04(6) . .
O8 P2 O5 112.02(5) . .
O10 P2 O5 104.83(5) . .
O8 P2 O6 108.15(5) . .
O10 P2 O6 109.91(5) . .
O5 P2 O6 107.71(5) . .
O8 P2 U1 137.23(4) . .
O10 P2 U1 58.81(5) . .
O5 P2 U1 46.85(3) . .
O6 P2 U1 113.74(4) . .
O8 P2 Ba2 45.61(4) . 2_567
O10 P2 Ba2 68.44(5) . 2_567
O5 P2 Ba2 126.64(4) . 2_567
O6 P2 Ba2 124.67(4) . 2_567
U1 P2 Ba2 110.73(3) . 2_567
O8 P2 Ba1 52.90(4) . 2_477
O10 P2 Ba1 132.46(4) . 2_477
O5 P2 Ba1 122.62(4) . 2_477
O6 P2 Ba1 55.35(4) . 2_477
U1 P2 Ba1 164.758(11) . 2_477
Ba2 P2 Ba1 84.38(3) 2_567 2_477
O8 P2 Ba1 128.65(4) . .
O10 P2 Ba1 117.31(4) . .
O5 P2 Ba1 54.11(4) . .
O6 P2 Ba1 53.73(4) . .
U1 P2 Ba1 74.13(3) . .
Ba2 P2 Ba1 174.185(8) 2_567 .
Ba1 P2 Ba1 90.67(3) 2_477 .
P1 O1 Ba1 102.84(5) . 2_476
P1 O1 Ba2 103.76(5) . 1_465
Ba1 O1 Ba2 128.99(3) 2_476 1_465
P1 O1 Ba1 92.63(4) . .
Ba1 O1 Ba1 112.55(4) 2_476 .
Ba2 O1 Ba1 108.80(4) 1_465 .
P1 O2 U1 135.79(4) . 2_576
P1 O2 Ba2 102.05(4) . 2_576
U1 O2 Ba2 103.72(4) 2_576 2_576
P1 O2 Ba1 94.99(4) . 2_476
U1 O2 Ba1 107.50(4) 2_576 2_476
Ba2 O2 Ba1 112.16(4) 2_576 2_476
P1 O3 U1 131.69(5) . 1_565
P1 O3 Ba2 100.42(5) . 2_576
U1 O3 Ba2 110.76(4) 1_565 2_576
P1 O3 Ba2 96.36(4) . 1_465
U1 O3 Ba2 107.85(4) 1_565 1_465
Ba2 O3 Ba2 107.27(3) 2_576 1_465
P1 O4 Ba2 138.65(4) . 1_565
P1 O4 Ba1 103.25(4) . .
Ba2 O4 Ba1 117.42(4) 1_565 .
P2 O5 U1 105.46(4) . .
P2 O5 Ba2 119.75(5) . 1_455
U1 O5 Ba2 111.07(4) . 1_455
P2 O5 Ba1 100.61(4) . .
U1 O5 Ba1 98.93(3) . .
Ba2 O5 Ba1 118.33(4) 1_455 .
P2 O6 U1 124.13(5) . 2_577
P2 O6 Ba1 98.68(4) . 2_477
U1 O6 Ba1 109.68(4) 2_577 2_477
P2 O6 Ba1 100.90(4) . .
U1 O6 Ba1 105.49(4) 2_577 .
Ba1 O6 Ba1 118.74(3) 2_477 .
U1 O7 Ba1 118.82(5) . .
P2 O8 Ba2 110.56(5) . 2_567
P2 O8 Ba1 102.22(5) . 2_477
Ba2 O8 Ba1 116.48(4) 2_567 2_477
U1 O9 Ba2 114.18(4) . .
P2 O10 U1 92.88(5) . .
P2 O10 Ba1 159.63(5) . 2_577
U1 O10 Ba1 98.90(4) . 2_577
P2 O10 Ba2 85.81(4) . 2_567
U1 O10 Ba2 133.24(4) . 2_567
Ba1 O10 Ba2 97.85(4) 2_577 2_567

loop_
_geom_bond_atom_site_label_1
_geom_bond_atom_site_label_2
_geom_bond_distance
_geom_bond_site_symmetry_2
U1 O9 1.7703(11) .
U1 O7 1.7713(11) .
U1 O2 2.2972(9) 2_576
U1 O3 2.3077(14) 1_545
U1 O6 2.3143(14) 2_577
U1 O5 2.4298(10) .
U1 O10 2.7494(15) .
U1 P2 3.2099(10) .
U1 Ba1 4.0909(12) .
U1 Ba2 4.1243(13) .
U1 Ba1 4.186(2) 2_577
U1 Ba1 4.2932(17) 1_655
Ba1 O4 2.6966(12) .
Ba1 O10 2.7596(13) 2_577
Ba1 O1 2.8283(16) 2_476
Ba1 O8 2.8632(13) 2_477
Ba1 O6 2.9197(11) 2_477
Ba1 O6 2.9242(14) .
Ba1 O7 2.9314(11) .
Ba1 O5 2.9355(12) .
Ba1 O1 2.9467(13) .
Ba1 O2 3.0015(16) 2_476
Ba1 P1 3.3789(12) .
Ba1 P1 3.4983(19) 2_476
Ba2 O4 2.6308(12) 1_545
Ba2 O8 2.6711(12) 2_567
Ba2 O5 2.7899(16) 1_655
Ba2 O1 2.8414(12) 1_645
Ba2 O2 2.9235(12) 2_576
Ba2 O3 2.9602(14) 2_576
Ba2 O3 2.9987(11) 1_645
Ba2 O9 3.0698(13) .
Ba2 O10 3.2637(15) 2_567
Ba2 P2 3.4998(13) 2_567
Ba2 P1 3.5294(10) 1_645
Ba2 P1 3.5862(12) 2_576
P1 O4 1.5097(9) .
P1 O1 1.5239(9) .
P1 O2 1.5546(10) .
P1 O3 1.5587(9) .
P1 Ba1 3.4983(19) 2_476
P1 Ba2 3.5294(10) 1_465
P1 Ba2 3.5863(12) 2_576
P2 O8 1.5102(10) .
P2 O10 1.5241(9) .
P2 O5 1.5474(10) .
P2 O6 1.5540(9) .
P2 Ba2 3.4998(13) 2_567
P2 Ba1 3.5084(10) 2_477
O1 Ba1 2.8283(16) 2_476
O1 Ba2 2.8414(12) 1_465
O2 U1 2.2972(9) 2_576
O2 Ba2 2.9236(12) 2_576
O2 Ba1 3.0016(16) 2_476
O3 U1 2.3077(14) 1_565
O3 Ba2 2.9602(14) 2_576
O3 Ba2 2.9987(11) 1_465
O4 Ba2 2.6308(12) 1_565
O5 Ba2 2.7900(16) 1_455
O6 U1 2.3143(13) 2_577
O6 Ba1 2.9197(11) 2_477
O8 Ba2 2.6711(12) 2_567
O8 Ba1 2.8632(13) 2_477
O10 Ba1 2.7596(13) 2_577
O10 Ba2 3.2637(15) 2_567
